data_7706759
loop_
_publ_author_name
'Liu, Chengxin'
'Cui, Jin'
'Wang, Yufang'
'Zhang, Mingjie'

_publ_section_title
;
 A new 2D Cu-MOF constructed from carboxylate ligands containing C-H\p
 interactions as a recyclable responsive luminescent sensor for VOCs.
;
_journal_issue 12
_journal_name_full 'Dalton transactions (Cambridge, England : 2003)'
_journal_page_first 4124
_journal_page_last 4128
_journal_paper_doi 10.1039/d0dt04363j
_journal_volume 50
_journal_year 2021
_chemical_formula_moiety 'C31 H23 Cu N O5, C3 H7 N O'
_chemical_formula_sum 'C34 H30 Cu N2 O6'
_chemical_formula_weight 626.14
_space_group_crystal_system triclinic
_space_group_IT_number 2
_space_group_name_Hall '-P 1'
_space_group_name_H-M_alt 'P -1'
_atom_sites_solution_hydrogens mixed
_atom_sites_solution_primary dual
_audit_creation_date 2021-01-26
_audit_creation_method
;
Olex2 1.3-alpha
(compiled 2020.11.12 svn.r5f609507 for OlexSys, GUI svn.r6226)
;
_audit_update_record
;
2021-01-31 deposited with the CCDC.	2021-03-03 downloaded from the CCDC.
;
_cell_angle_alpha 88.89(3)
_cell_angle_beta 88.16(3)
_cell_angle_gamma 67.68(3)
_cell_formula_units_Z 2
_cell_length_a 10.311(2)
_cell_length_b 12.371(3)
_cell_length_c 14.638(3)
_cell_measurement_reflns_used 4206
_cell_measurement_temperature 113.1500
_cell_measurement_theta_max 27.9064
_cell_measurement_theta_min 1.3919
_cell_volume 1726.3(7)
_computing_cell_refinement crystalclear
_computing_data_collection crystalclear
_computing_data_reduction crystalclear
_computing_molecular_graphics 'Olex2 1.3-alpha (Dolomanov et al., 2009)'
_computing_publication_material 'Olex2 1.3-alpha (Dolomanov et al., 2009)'
_computing_structure_refinement 'SHELXL 2018/3 (Sheldrick, 2015)'
_computing_structure_solution 'SHELXS-97 (Sheldrick, 1990)'
_diffrn_ambient_temperature 113.1500
_diffrn_measured_fraction_theta_full 0.999
_diffrn_measured_fraction_theta_max 0.999
_diffrn_measurement_device_type 'Bruker P4'
_diffrn_measurement_method '\w scans'
_diffrn_radiation_monochromator graphite
_diffrn_radiation_type MoK\a
_diffrn_radiation_wavelength 0.71073
_diffrn_reflns_av_R_equivalents 0.0644
_diffrn_reflns_av_unetI/netI 0.0809
_diffrn_reflns_Laue_measured_fraction_full 0.999
_diffrn_reflns_Laue_measured_fraction_max 0.999
_diffrn_reflns_limit_h_max 12
_diffrn_reflns_limit_h_min -12
_diffrn_reflns_limit_k_max 14
_diffrn_reflns_limit_k_min -14
_diffrn_reflns_limit_l_max 17
_diffrn_reflns_limit_l_min -17
_diffrn_reflns_number 16694
_diffrn_reflns_point_group_measured_fraction_full 0.999
_diffrn_reflns_point_group_measured_fraction_max 0.999
_diffrn_reflns_theta_full 24.999
_diffrn_reflns_theta_max 24.999
_diffrn_reflns_theta_min 1.779
_exptl_absorpt_coefficient_mu 0.675
_exptl_absorpt_correction_T_max 1
_exptl_absorpt_correction_T_min 0.8044
_exptl_absorpt_correction_type multi-scan
_exptl_absorpt_process_details crystalclear
_exptl_crystal_colour green
_exptl_crystal_colour_primary green
_exptl_crystal_density_diffrn 1.205
_exptl_crystal_description block
_exptl_crystal_F_000 650
_exptl_crystal_size_max 0.2
_exptl_crystal_size_mid 0.18
_exptl_crystal_size_min 0.12
_refine_diff_density_max 1.121
_refine_diff_density_min -0.746
_refine_diff_density_rms 0.132
_refine_ls_extinction_method none
_refine_ls_goodness_of_fit_ref 1.079
_refine_ls_hydrogen_treatment constr
_refine_ls_matrix_type full
_refine_ls_number_parameters 583
_refine_ls_number_reflns 6078
_refine_ls_number_restraints 1061
_refine_ls_restrained_S_all 1.023
_refine_ls_R_factor_all 0.1097
_refine_ls_R_factor_gt 0.0933
_refine_ls_shift/su_max 0.001
_refine_ls_shift/su_mean 0.000
_refine_ls_structure_factor_coef Fsqd
_refine_ls_weighting_details 'w=1/[\s^2^(Fo^2^)+(0.1489P)^2^+4.7008P] where P=(Fo^2^+2Fc^2^)/3'
_refine_ls_weighting_scheme calc
_refine_ls_wR_factor_gt 0.2510
_refine_ls_wR_factor_ref 0.2671
_reflns_Friedel_coverage 0.000
_reflns_number_gt 5003
_reflns_number_total 6078
_reflns_threshold_expression 'I > 2\s(I)'
_cod_data_source_file d0dt04363j2.cif
_cod_data_source_block shelxl
_cod_depositor_comments 'Adding full bibliography for 7706759--7706760.cif.'
_cod_database_code 7706759
_shelx_shelxl_version_number 2018/3
_shelx_space_group_comment
;
The symmetry employed for this shelxl refinement is uniquely defined
by the following loop, which should always be used as a source of
symmetry information in preference to the above space-group names.
They are only intended as comments.
;
_shelx_estimated_absorpt_t_max 0.923
_shelx_estimated_absorpt_t_min 0.877
_olex2_refinement_description
;
1. Fixed Uiso
 At 1.2 times of:
  All C(H) groups
 At 1.5 times of:
  All C(H,H,H) groups
2. Restrained distances
 C45-N3 = N3-C43
 1.47 with sigma of 0.02
 C43-N3 = N3-C44
 1.47 with sigma of 0.02
 C44-N3 = N3-C45
 1.47 with sigma of 0.02
 C49-N2 = N2-C48
 1.47 with sigma of 0.02
 C50-N2 = N2-C49
 1.47 with sigma of 0.02
 C48-N2 = N2-C50
 1.47 with sigma of 0.02
 O9-C43
 1.22 with sigma of 0.02
 C31A-N1A = N1A-C30A
 1.47 with sigma of 0.02
 O10-C48
 1.22 with sigma of 0.02
 C47-N1 = N1-C46
 1.47 with sigma of 0.02
 C29A-N1A = N1A-C31A
 1.47 with sigma of 0.02
 C28A-N1 = N1-C47
 1.47 with sigma of 0.02
 O7-C29A
 1.22 with sigma of 0.02
 O7-C46
 1.22 with sigma of 0.02
 C46-N1 = N1-C28A
 1.47 with sigma of 0.02
 C30A-N1A = N1A-C29A
 1.47 with sigma of 0.02
 C44-C45
 2.546 with sigma of 0.04
 C49-C48
 2.546 with sigma of 0.04
 C45-C43
 2.546 with sigma of 0.04
 O9-N3
 2.333 with sigma of 0.04
 C43-C44
 2.546 with sigma of 0.04
 C50-C49
 2.546 with sigma of 0.04
 C48-C50
 2.546 with sigma of 0.04
 O10-N2
 2.333 with sigma of 0.04
 C28A-C47
 2.546 with sigma of 0.04
 C47-C46
 2.546 with sigma of 0.04
 C46-C28A
 2.546 with sigma of 0.04
 O7-N1
 2.333 with sigma of 0.04
 C30A-C29A
 2.546 with sigma of 0.04
 C29A-C31A
 2.546 with sigma of 0.04
 C31A-C30A
 2.546 with sigma of 0.04
 O7-N1A
 2.333 with sigma of 0.04
 C42-C34 \\sim C42-C36
 with sigma of 0.02
 C15-C17 \\sim C15-C25
 with sigma of 0.02
 C26-C18 \\sim C26-C20
 with sigma of 0.02
 C32-C30 \\sim C32-C28
 with sigma of 0.02
 C31-C19 \\sim C8-C19
 with sigma of 0.02
 C37-C29 \\sim C33-C29
 with sigma of 0.02
3. Restrained planarity
 N2, C48, C49, C50
 with sigma of 0.1
 N3, C43, C44, C45
 with sigma of 0.1
 N1, C28A, C46, C47
 with sigma of 0.1
 N1A, C29A, C30A, C31A
 with sigma of 0.1
 C8, C19, C26, C28, C29, C30, C31, C32
 with sigma of 0.1
 C32, C33, C34, C35, C36, C37, C38, C39, C40, C41, C42, C29
 with sigma of 0.1
 O3, O4, C15, C16
 with sigma of 0.1
 C15, C16, C17, C18, C19, C20, C21, C22, C23, C24, C25, C26
 with sigma of 0.1
 O5, O6, C35, C42
 with sigma of 0.1
4. Uiso/Uaniso restraints and constraints
N1 \\sim N1A \\sim C4 \\sim C4A \\sim C5 \\sim C5A \\sim C6 \\sim C6A \\sim C7
\\sim C7A \\sim C28A \\sim C29A \\sim C30A \\sim C31A \\sim C46 \\sim C47:
within 2A with sigma of 0.01 and sigma for terminal atoms of 0.02 within 2A
C21 \\sim C22 \\sim C23 \\sim C24 \\sim C38 \\sim C39 \\sim C40 \\sim C41:
within 2A with sigma of 0.01 and sigma for terminal atoms of 0.02 within 2A
C29A \\sim C46 \\sim N1 \\sim C28A \\sim C31A \\sim C47 \\sim C30A \\sim N1A
\\sim O10 \\sim C48 \\sim N2 \\sim C49 \\sim C50 \\sim O9 \\sim C45 \\sim C43
\\sim N3 \\sim C44: within 3.8A with sigma of 0.01 and sigma for terminal atoms
of 0.02 within 3.8A
Uanis(O3) \\sim Ueq: with sigma of 0.01 and sigma for terminal atoms of 0.02
5. Rigid body (RIGU) restrains
 C2, C3, C4, C5, C6, C7, C9, C27
 with sigma for 1-2 distances of 0.001 and sigma for 1-3 distances of 0.002
 C2, C3A, C4A, C5A, C6A, C7A, C8A, C9
 with sigma for 1-2 distances of 0.001 and sigma for 1-3 distances of 0.002
 O9, N3, C43, C44, C45
 with sigma for 1-2 distances of 0.001 and sigma for 1-3 distances of 0.002
 O10, N2, C48, C49, C50
 with sigma for 1-2 distances of 0.001 and sigma for 1-3 distances of 0.002
 O7, N1, C28A, C46, C47
 with sigma for 1-2 distances of 0.001 and sigma for 1-3 distances of 0.002
 O7, N1A, C29A, C30A, C31A
 with sigma for 1-2 distances of 0.001 and sigma for 1-3 distances of 0.002
 O3, O4, C8, C15, C16, C17, C18, C19, C20, C21, C22, C23, C24, C25, C26, C28,
 C29, C30, C31, C32, C33, C34, C35, C36, C37, O5, O6, C38, C39, C40, C41, C42,
 Cu1
 with sigma for 1-2 distances of 0.001 and sigma for 1-3 distances of 0.002
6. Others
 Fixed Sof: O3(0.5) O4(0.5) O5(0.5) O6(0.5) N1(0.5) N1A(0.5) C5(0.5) H5(0.5)
 C4(0.5) H4(0.5) C3(0.5) C27(0.5) C7(0.5) H7(0.5) C6(0.5) H6(0.5) C5A(0.5)
 H5A(0.5) C6A(0.5) H6A(0.5) C7A(0.5) H7A(0.5) C8A(0.5) C3A(0.5) C4A(0.5)
 H4A(0.5) C8(0.5) H8(0.5) C26(0.5) C31(0.5) H31(0.5) C30(0.5) H30(0.5) C29(0.5)
 C28(0.5) H28(0.5) C15(0.5) C16(0.5) C17(0.5) H17(0.5) C18(0.5) H18(0.5)
 C19(0.5) C20(0.5) C25(0.5) C24(0.5) H24(0.5) C23(0.5) H23(0.5) C22(0.5)
 H22(0.5) C21(0.5) H21(0.5) C28A(0.5) H28A(0.5) H28B(0.5) H28C(0.5) C29A(0.5)
 H29A(0.5) C30A(0.5) H30A(0.5) H30B(0.5) H30C(0.5) C31A(0.5) H31A(0.5)
 H31B(0.5) H31C(0.5) C32(0.5) C33(0.5) H33(0.5) C34(0.5) H34(0.5) C35(0.5)
 C36(0.5) C37(0.5) C38(0.5) H38(0.5) C39(0.5) H39(0.5) C40(0.5) H40(0.5)
 C41(0.5) H41(0.5) C42(0.5) C46(0.5) H46(0.5) C47(0.5) H47A(0.5) H47B(0.5)
 H47C(0.5) O9(0.5) N3(0.5) C43(0.5) H43(0.5) C44(0.5) H44A(0.5) H44B(0.5)
 H44C(0.5) C45(0.5) H45A(0.5) H45B(0.5) H45C(0.5) O10(0.5) N2(0.5) C48(0.5)
 H48(0.5) C49(0.5) H49A(0.5) H49B(0.5) H49C(0.5) C50(0.5) H50A(0.5) H50B(0.5)
 H50C(0.5)
7.a Riding coordinates:
 C28A(H28A,H28B,H28C), C30A(H30A,H30B,H30C), C31A(H31A,H31B,H31C), C47(H47A,
 H47B,H47C), C44(H44A,H44B,H44C), C45(H45A,H45B,H45C), C49(H49A,H49B,H49C),
 C50(H50A,H50B,H50C)
7.b Aromatic/amide H refined with riding coordinates:
 C5(H5), C4(H4), C7(H7), C6(H6), C5A(H5A), C6A(H6A), C7A(H7A), C4A(H4A),
 C8(H8), C31(H31), C30(H30), C28(H28), C10(H10), C11(H11), C13(H13), C14(H14),
 C17(H17), C18(H18), C24(H24), C23(H23), C22(H22), C21(H21), C29A(H29A),
 C33(H33), C34(H34), C38(H38), C39(H39), C40(H40), C41(H41), C46(H46), C43(H43),
  C48(H48)
7.c Fitted hexagon refined as free rotating group:
 C5(C4,C3,C27,C7,C6), C5A(C6A,C7A,C8A,C3A,C4A), C8(C26,C31,C30,C29,C28)
7.d Naphthalene refined as free rotating group:
 C16(C17,C18,C19,C20,C25,C24,C23,C22,C21), C32(C33,C34,C35,C36,C37,C38,C39,C40,
 C41)
;
_olex2_submission_special_instructions 'No special instructions were received'

loop_
_space_group_symop_operation_xyz
'x, y, z'
'-x, -y, -z'

loop_
_atom_site_label
_atom_site_type_symbol
_atom_site_fract_x
_atom_site_fract_y
_atom_site_fract_z
_atom_site_U_iso_or_equiv
_atom_site_adp_type
_atom_site_occupancy
_atom_site_site_symmetry_order
_atom_site_calc_flag
_atom_site_refinement_flags_posn
_atom_site_refinement_flags_adp
_atom_site_refinement_flags_occupancy
_atom_site_disorder_assembly
_atom_site_disorder_group
Cu1 Cu 0.61463(7) 0.50733(5) -0.03673(4) 0.0236(3) Uani 1 1 d . . . . .
O1 O 0.7105(5) 0.3955(4) 0.0590(3) 0.0413(11) Uani 1 1 d . . . . .
O2 O 0.5168(5) 0.3811(4) 0.1212(3) 0.0456(12) Uani 1 1 d . . . . .
O3 O 0.591(2) 0.626(2) 0.0617(11) 0.027(4) Uani 0.5 1 d . U P A -1
O4 O 0.3704(19) 0.6356(18) 0.105(2) 0.027(4) Uani 0.5 1 d . . P A -1
O5 O 0.6032(17) 1.3920(18) 0.8803(18) 0.025(3) Uani 0.5 1 d . . P A -1
O6 O 0.430(2) 1.360(3) 0.9585(11) 0.031(4) Uani 0.5 1 d . . P A -1
O7 O 0.8064(6) 0.5083(6) -0.0967(4) 0.0637(15) Uani 1 1 d D . . . .
N1 N 1.018(2) 0.3786(17) -0.1752(14) 0.122(3) Uani 0.5 1 d D U P B 1
N1A N 1.016(2) 0.3960(18) -0.1624(13) 0.121(3) Uani 0.5 1 d D U P C 2
C1 C 0.6471(7) 0.3570(5) 0.1167(4) 0.0354(14) Uani 1 1 d . . . . .
C2 C 0.7294(7) 0.2764(5) 0.1917(4) 0.0374(14) Uani 1 1 d . . . . .
C5 C 1.0270(15) 0.0436(13) 0.0634(7) 0.093(5) Uani 0.5 1 d G U P D 1
H5 H 1.060320 0.023999 0.002273 0.111 Uiso 0.5 1 calc R U P D 1
C4 C 0.9052(13) 0.1408(12) 0.0807(8) 0.085(5) Uani 0.5 1 d G U P D 1
H4 H 0.855336 0.187722 0.031419 0.102 Uiso 0.5 1 calc R U P D 1
C3 C 0.8564(11) 0.1694(11) 0.1701(10) 0.036(3) Uani 0.5 1 d G . P D 1
C27 C 0.9294(15) 0.1008(13) 0.2422(7) 0.041(3) Uani 0.5 1 d G . P D 1
C7 C 1.0511(15) 0.0035(13) 0.2249(8) 0.084(5) Uani 0.5 1 d G U P D 1
H7 H 1.100996 -0.043380 0.274191 0.101 Uiso 0.5 1 calc R U P D 1
C6 C 1.0999(14) -0.0251(12) 0.1355(9) 0.092(5) Uani 0.5 1 d G U P D 1
H6 H 1.183152 -0.091553 0.123660 0.110 Uiso 0.5 1 calc R U P D 1
C5A C 1.0817(14) 0.1061(15) 0.0869(8) 0.097(5) Uani 0.5 1 d G U P D 2
H5A H 1.129166 0.097819 0.029161 0.116 Uiso 0.5 1 calc R U P D 2
C6A C 1.1478(13) 0.0357(14) 0.1601(9) 0.098(5) Uani 0.5 1 d G U P D 2
H6A H 1.240458 -0.020812 0.152390 0.118 Uiso 0.5 1 calc R U P D 2
C7A C 1.0784(16) 0.0479(14) 0.2445(8) 0.094(5) Uani 0.5 1 d G U P D 2
H7A H 1.123587 -0.000291 0.294576 0.113 Uiso 0.5 1 calc R U P D 2
C8A C 0.9429(16) 0.1305(14) 0.2558(8) 0.058(6) Uani 0.5 1 d G . P D 2
C3A C 0.8768(12) 0.2010(12) 0.1826(10) 0.046(5) Uani 0.5 1 d G . P D 2
C4A C 0.9462(14) 0.1888(12) 0.0981(8) 0.094(5) Uani 0.5 1 d G U P D 2
H4A H 0.900999 0.236973 0.048121 0.112 Uiso 0.5 1 calc R U P D 2
C8 C 0.6252(10) 0.9153(11) 0.4671(7) 0.068(6) Uani 0.5 1 d DG . P A -1
H8 H 0.707330 0.874075 0.431518 0.082 Uiso 0.5 1 calc R U P A -1
C26 C 0.4949(11) 0.9230(8) 0.4382(5) 0.048(4) Uani 0.5 1 d DG . P A -1
C31 C 0.3748(10) 0.9833(11) 0.4903(7) 0.056(5) Uani 0.5 1 d DG . P A -1
H31 H 0.285709 0.988494 0.470520 0.067 Uiso 0.5 1 calc R U P A -1
C30 C 0.3849(10) 1.0359(12) 0.5713(7) 0.057(5) Uani 0.5 1 d DG . P A -1
H30 H 0.302842 1.077144 0.606928 0.068 Uiso 0.5 1 calc R U P A -1
C29 C 0.5153(11) 1.0283(10) 0.6003(5) 0.049(4) Uani 0.5 1 d DG . P A -1
C28 C 0.6354(10) 0.9680(12) 0.5482(8) 0.065(6) Uani 0.5 1 d DG . P A -1
H28 H 0.724463 0.962726 0.567929 0.078 Uiso 0.5 1 calc R U P A -1
C9 C 0.8723(7) 0.1346(6) 0.3389(5) 0.0425(15) Uani 1 1 d . . . . .
C10 C 0.7429(8) 0.2223(7) 0.3507(5) 0.054(2) Uani 1 1 d . . . . .
H10 H 0.700307 0.236822 0.410128 0.065 Uiso 1 1 calc R U . . .
C11 C 0.6725(8) 0.2905(6) 0.2772(5) 0.0504(19) Uani 1 1 d . . . . .
H11 H 0.581592 0.348702 0.287531 0.060 Uiso 1 1 calc R U . . .
C12 C 0.9407(7) 0.0648(6) 0.4206(5) 0.0423(16) Uani 1 1 d . . . . .
C13 C 0.9793(9) -0.0569(7) 0.4244(5) 0.058(2) Uani 1 1 d . . . . .
H13 H 0.965000 -0.096822 0.373282 0.069 Uiso 1 1 calc R U . . .
C14 C 0.9614(9) 0.1193(7) 0.4969(5) 0.0524(19) Uani 1 1 d . . . . .
H14 H 0.934475 0.201758 0.495965 0.063 Uiso 1 1 calc R U . . .
C15 C 0.4787(16) 0.6630(14) 0.1142(13) 0.022(3) Uani 0.5 1 d D . P A -1
C16 C 0.4842(11) 0.7379(7) 0.1933(6) 0.030(3) Uani 0.5 1 d G . P A -1
C17 C 0.4333(12) 0.7112(8) 0.2762(7) 0.068(7) Uani 0.5 1 d DG . P A -1
H17 H 0.398883 0.649976 0.279601 0.081 Uiso 0.5 1 calc R U P A -1
C18 C 0.4326(13) 0.7739(9) 0.3540(6) 0.064(6) Uani 0.5 1 d DG . P A -1
H18 H 0.397801 0.755674 0.410669 0.077 Uiso 0.5 1 calc R U P A -1
C19 C 0.4830(11) 0.8635(8) 0.3490(5) 0.041(3) Uani 0.5 1 d DG . P A -1
C20 C 0.5339(10) 0.8902(7) 0.2662(5) 0.042(3) Uani 0.5 1 d DG . P A -1
C25 C 0.5346(10) 0.8274(6) 0.1883(5) 0.042(3) Uani 0.5 1 d DG . P A -1
C24 C 0.5855(14) 0.8542(9) 0.1055(5) 0.076(5) Uani 0.5 1 d G U P A -1
H24 H 0.585970 0.811247 0.052265 0.091 Uiso 0.5 1 calc R U P A -1
C23 C 0.6359(17) 0.9437(11) 0.1005(6) 0.084(4) Uani 0.5 1 d G U P A -1
H23 H 0.670690 0.961956 0.043847 0.101 Uiso 0.5 1 calc R U P A -1
C22 C 0.6352(16) 1.0065(11) 0.1783(7) 0.084(4) Uani 0.5 1 d G U P A -1
H22 H 0.669611 1.067657 0.174913 0.101 Uiso 0.5 1 calc R U P A -1
C21 C 0.5843(13) 0.9797(9) 0.2612(6) 0.084(5) Uani 0.5 1 d G U P A -1
H21 H 0.583813 1.022650 0.314396 0.101 Uiso 0.5 1 calc R U P A -1
C28A C 1.087(3) 0.317(3) -0.2589(16) 0.123(4) Uani 0.5 1 d D U P B 1
H28A H 1.068259 0.245613 -0.259944 0.184 Uiso 0.5 1 d R U P B 1
H28B H 1.188589 0.297653 -0.259384 0.184 Uiso 0.5 1 d R U P B 1
H28C H 1.047059 0.365333 -0.312784 0.184 Uiso 0.5 1 d R U P B 1
C29A C 0.865(2) 0.434(3) -0.156(2) 0.116(3) Uani 0.5 1 d D U P C 2
H29A H 0.813991 0.403533 -0.194814 0.139 Uiso 0.5 1 calc R U P C 2
C30A C 1.078(3) 0.483(2) -0.147(2) 0.121(4) Uani 0.5 1 d D U P C 2
H30A H 1.023809 0.555071 -0.180044 0.182 Uiso 0.5 1 d R U P C 2
H30B H 1.175609 0.454081 -0.168834 0.182 Uiso 0.5 1 d R U P C 2
H30C H 1.073189 0.499571 -0.081344 0.182 Uiso 0.5 1 d R U P C 2
C31A C 1.089(2) 0.2725(19) -0.185(2) 0.129(5) Uani 0.5 1 d D U P C 2
H31A H 1.053055 0.259206 -0.242833 0.194 Uiso 0.5 1 d R U P C 2
H31B H 1.074415 0.220546 -0.137643 0.194 Uiso 0.5 1 d R U P C 2
H31C H 1.189565 0.256196 -0.192043 0.194 Uiso 0.5 1 d R U P C 2
C32 C 0.5283(11) 1.0954(7) 0.6839(5) 0.043(3) Uani 0.5 1 d DG . P A -1
C33 C 0.5861(10) 1.1794(8) 0.6701(5) 0.036(3) Uani 0.5 1 d DG . P A -1
H33 H 0.623220 1.188719 0.611578 0.044 Uiso 0.5 1 calc R U P A -1
C34 C 0.5896(11) 1.2499(8) 0.7420(6) 0.028(2) Uani 0.5 1 d DG . P A -1
H34 H 0.629142 1.307397 0.732642 0.033 Uiso 0.5 1 calc R U P A -1
C35 C 0.5354(12) 1.2364(8) 0.8277(6) 0.030(3) Uani 0.5 1 d G . P A -1
C36 C 0.4776(11) 1.1523(8) 0.8415(4) 0.046(4) Uani 0.5 1 d DG . P A -1
C37 C 0.4740(10) 1.0818(7) 0.7696(5) 0.049(4) Uani 0.5 1 d DG . P A -1
C38 C 0.4162(15) 0.9978(10) 0.7833(6) 0.090(5) Uani 0.5 1 d G U P A -1
H38 H 0.413847 0.949574 0.734154 0.108 Uiso 0.5 1 calc R U P A -1
C39 C 0.3620(18) 0.9842(12) 0.8690(7) 0.097(5) Uani 0.5 1 d G U P A -1
H39 H 0.322468 0.926733 0.878373 0.117 Uiso 0.5 1 calc R U P A -1
C40 C 0.3655(19) 1.0547(13) 0.9409(6) 0.093(5) Uani 0.5 1 d G U P A -1
H40 H 0.328387 1.045410 0.999439 0.112 Uiso 0.5 1 calc R U P A -1
C41 C 0.4233(16) 1.1387(11) 0.9271(5) 0.086(5) Uani 0.5 1 d G U P A -1
H41 H 0.425684 1.186927 0.976288 0.103 Uiso 0.5 1 calc R U P A -1
C42 C 0.517(2) 1.336(2) 0.8984(14) 0.045(6) Uani 0.5 1 d D . P A -1
C46 C 0.876(2) 0.415(3) -0.139(2) 0.117(3) Uani 0.5 1 d D U P B 1
H46 H 0.829934 0.362718 -0.148504 0.141 Uiso 0.5 1 calc R U P B 1
C47 C 1.110(3) 0.413(3) -0.1156(19) 0.128(4) Uani 0.5 1 d D U P B 1
H47A H 1.068175 0.497471 -0.106384 0.191 Uiso 0.5 1 d R U P B 1
H47B H 1.202185 0.391401 -0.145564 0.191 Uiso 0.5 1 d R U P B 1
H47C H 1.119015 0.372651 -0.056374 0.191 Uiso 0.5 1 d R U P B 1
O9 O 0.933(2) 0.6375(19) -0.3930(13) 0.140(4) Uani 0.5 1 d D U P . .
N3 N 0.7885(19) 0.7128(15) -0.2666(12) 0.127(4) Uani 0.5 1 d D U P . .
C43 C 0.924(2) 0.675(2) -0.3160(16) 0.127(4) Uani 0.5 1 d D U P . .
H43 H 1.003882 0.679472 -0.288309 0.153 Uiso 0.5 1 calc R U P . .
C44 C 0.789(3) 0.764(3) -0.1781(15) 0.130(5) Uani 0.5 1 d D U P . .
H44A H 0.868042 0.715122 -0.141172 0.196 Uiso 0.5 1 d R U P . .
H44B H 0.700822 0.773232 -0.146422 0.196 Uiso 0.5 1 d R U P . .
H44C H 0.794442 0.841472 -0.187062 0.196 Uiso 0.5 1 d R U P . .
C45 C 0.673(2) 0.694(3) -0.3083(18) 0.125(4) Uani 0.5 1 d D U P . .
H45A H 0.647222 0.739393 -0.365023 0.187 Uiso 0.5 1 d R U P . .
H45B H 0.591702 0.716143 -0.266143 0.187 Uiso 0.5 1 d R U P . .
H45C H 0.704891 0.610413 -0.321953 0.187 Uiso 0.5 1 d R U P . .
O10 O 0.782(2) 0.3700(18) -0.3755(13) 0.131(4) Uani 0.5 1 d D U P E -1
N2 N 0.709(2) 0.4935(17) -0.4977(14) 0.140(4) Uani 0.5 1 d D U P E -1
C48 C 0.811(3) 0.427(2) -0.4298(17) 0.135(4) Uani 0.5 1 d D U P E -1
H48 H 0.901457 0.429856 -0.430479 0.162 Uiso 0.5 1 calc R U P E -1
C49 C 0.564(2) 0.501(3) -0.484(2) 0.145(6) Uani 0.5 1 d D U P E -1
H49A H 0.566918 0.427377 -0.456053 0.217 Uiso 0.5 1 d R U P E -1
H49B H 0.517518 0.512337 -0.542833 0.217 Uiso 0.5 1 d R U P E -1
H49C H 0.512858 0.565917 -0.443593 0.217 Uiso 0.5 1 d R U P E -1
C50 C 0.752(3) 0.549(2) -0.5741(17) 0.144(5) Uani 0.5 1 d D U P E -1
H50A H 0.783452 0.610092 -0.553387 0.217 Uiso 0.5 1 d R U P E -1
H50B H 0.674152 0.583982 -0.615727 0.217 Uiso 0.5 1 d R U P E -1
H50C H 0.829932 0.488532 -0.606117 0.217 Uiso 0.5 1 d R U P E -1

loop_
_atom_site_aniso_label
_atom_site_aniso_U_11
_atom_site_aniso_U_22
_atom_site_aniso_U_33
_atom_site_aniso_U_23
_atom_site_aniso_U_13
_atom_site_aniso_U_12
Cu1 0.0269(4) 0.0221(4) 0.0203(4) -0.0001(3) -0.0068(3) -0.0072(3)
O1 0.038(2) 0.044(3) 0.039(3) 0.020(2) -0.013(2) -0.011(2)
O2 0.035(3) 0.050(3) 0.045(3) 0.023(2) -0.015(2) -0.008(2)
O3 0.025(5) 0.027(6) 0.026(6) -0.006(6) -0.010(5) -0.007(4)
O4 0.021(5) 0.017(9) 0.036(9) 0.000(6) -0.013(5) 0.001(6)
O5 0.022(7) 0.018(8) 0.025(8) -0.007(6) -0.010(5) 0.002(7)
O6 0.035(7) 0.039(9) 0.019(6) -0.005(6) -0.012(5) -0.013(6)
O7 0.053(3) 0.105(4) 0.051(3) -0.021(3) 0.008(2) -0.050(3)
N1 0.081(5) 0.163(7) 0.136(6) -0.079(6) 0.030(5) -0.059(5)
N1A 0.082(4) 0.158(6) 0.138(7) -0.080(6) 0.036(5) -0.061(5)
C1 0.044(4) 0.030(3) 0.028(3) 0.006(3) -0.015(3) -0.009(3)
C2 0.041(3) 0.033(3) 0.034(3) 0.013(2) -0.012(2) -0.009(2)
C5 0.070(6) 0.103(8) 0.051(5) 0.023(5) 0.004(4) 0.027(5)
C4 0.067(7) 0.099(9) 0.041(4) 0.016(5) -0.003(4) 0.023(6)
C3 0.034(5) 0.036(5) 0.039(4) 0.012(4) -0.012(3) -0.012(4)
C27 0.033(5) 0.046(6) 0.041(3) 0.017(4) -0.011(3) -0.012(4)
C7 0.062(6) 0.088(8) 0.054(5) 0.026(5) -0.002(5) 0.025(6)
C6 0.067(6) 0.100(8) 0.056(5) 0.025(5) 0.001(4) 0.026(6)
C5A 0.069(6) 0.112(8) 0.053(5) 0.025(5) 0.006(4) 0.028(6)
C6A 0.069(6) 0.110(8) 0.058(5) 0.027(5) 0.004(4) 0.029(6)
C7A 0.063(6) 0.107(9) 0.057(6) 0.032(6) 0.001(5) 0.030(6)
C8A 0.049(5) 0.060(11) 0.042(4) 0.021(5) -0.006(4) 0.004(6)
C3A 0.047(4) 0.040(8) 0.037(5) 0.012(5) -0.006(4) -0.001(4)
C4A 0.068(6) 0.111(9) 0.045(5) 0.031(5) 0.007(4) 0.028(6)
C8 0.046(5) 0.094(15) 0.063(9) -0.057(10) 0.007(5) -0.023(7)
C26 0.049(5) 0.056(9) 0.043(6) -0.025(6) 0.003(5) -0.025(6)
C31 0.049(6) 0.077(11) 0.046(7) -0.034(7) 0.004(5) -0.029(6)
C30 0.054(5) 0.073(11) 0.042(7) -0.030(7) -0.001(5) -0.023(6)
C29 0.053(5) 0.049(8) 0.042(6) -0.029(6) -0.002(5) -0.016(5)
C28 0.054(6) 0.079(13) 0.058(8) -0.048(9) 0.002(5) -0.020(7)
C9 0.039(3) 0.045(4) 0.038(3) 0.017(3) -0.014(2) -0.011(3)
C10 0.054(5) 0.059(5) 0.032(4) 0.011(3) -0.009(3) -0.001(4)
C11 0.049(4) 0.050(4) 0.035(4) 0.008(3) -0.010(3) 0.002(3)
C12 0.033(3) 0.044(4) 0.045(4) 0.018(3) -0.013(3) -0.010(3)
C13 0.079(6) 0.051(4) 0.045(4) 0.015(4) -0.031(4) -0.025(4)
C14 0.065(5) 0.042(4) 0.049(4) 0.021(3) -0.027(4) -0.019(4)
C15 0.023(4) 0.016(5) 0.021(4) 0.003(4) -0.013(4) 0.000(4)
C16 0.029(6) 0.022(5) 0.030(5) -0.005(4) -0.015(4) 0.002(4)
C17 0.121(18) 0.069(12) 0.036(5) -0.017(5) 0.006(6) -0.062(13)
C18 0.101(14) 0.073(9) 0.038(6) -0.020(6) 0.007(7) -0.055(11)
C19 0.040(7) 0.042(6) 0.040(5) -0.019(4) -0.002(4) -0.012(6)
C20 0.043(7) 0.039(6) 0.043(5) -0.018(4) -0.001(4) -0.015(5)
C25 0.049(7) 0.033(5) 0.043(5) -0.015(4) -0.003(5) -0.014(5)
C24 0.141(12) 0.068(7) 0.048(6) -0.035(5) 0.022(6) -0.073(8)
C23 0.151(11) 0.077(7) 0.059(7) -0.040(6) 0.032(7) -0.082(8)
C22 0.148(11) 0.080(7) 0.064(8) -0.042(6) 0.031(7) -0.087(8)
C21 0.140(12) 0.087(7) 0.061(7) -0.041(6) 0.027(8) -0.083(8)
C28A 0.089(7) 0.155(8) 0.131(7) -0.070(6) 0.031(6) -0.053(7)
C29A 0.084(4) 0.157(6) 0.123(5) -0.078(5) 0.037(5) -0.063(5)
C30A 0.088(6) 0.157(7) 0.135(8) -0.067(7) 0.029(6) -0.065(6)
C31A 0.092(7) 0.157(7) 0.145(9) -0.075(7) 0.031(8) -0.054(6)
C32 0.052(7) 0.039(6) 0.036(5) -0.021(4) -0.002(4) -0.014(6)
C33 0.036(6) 0.036(6) 0.032(5) -0.015(4) -0.011(4) -0.005(5)
C34 0.020(5) 0.028(6) 0.027(4) -0.009(4) -0.013(4) 0.002(4)
C35 0.028(6) 0.035(5) 0.025(4) -0.010(4) -0.014(4) -0.007(5)
C36 0.065(9) 0.052(6) 0.032(5) -0.023(4) 0.005(5) -0.033(7)
C37 0.070(9) 0.048(7) 0.037(5) -0.024(4) 0.002(5) -0.030(7)
C38 0.165(13) 0.101(8) 0.049(7) -0.044(6) 0.026(8) -0.101(9)
C39 0.173(12) 0.108(9) 0.054(7) -0.038(7) 0.029(8) -0.102(9)
C40 0.171(12) 0.104(9) 0.048(7) -0.032(6) 0.029(7) -0.102(9)
C41 0.158(13) 0.096(9) 0.042(5) -0.034(6) 0.031(6) -0.092(9)
C42 0.058(9) 0.054(9) 0.036(8) -0.025(7) 0.007(7) -0.033(8)
C46 0.081(5) 0.147(5) 0.138(7) -0.078(5) 0.031(5) -0.058(5)
C47 0.083(7) 0.167(9) 0.142(8) -0.083(8) 0.024(6) -0.057(7)
O9 0.134(8) 0.155(8) 0.141(7) -0.049(7) 0.034(6) -0.067(7)
N3 0.110(6) 0.146(7) 0.138(7) -0.051(6) 0.036(6) -0.065(6)
C43 0.110(7) 0.147(9) 0.140(7) -0.048(7) 0.036(6) -0.067(7)
C44 0.124(9) 0.149(10) 0.131(8) -0.045(7) 0.036(7) -0.067(8)
C45 0.108(7) 0.148(9) 0.135(8) -0.036(8) 0.034(7) -0.068(7)
O10 0.107(7) 0.159(8) 0.136(8) -0.046(7) 0.029(6) -0.063(7)
N2 0.117(7) 0.159(9) 0.148(8) -0.041(7) 0.025(7) -0.057(7)
C48 0.113(7) 0.161(8) 0.145(8) -0.040(7) 0.025(6) -0.067(7)
C49 0.117(8) 0.165(11) 0.157(11) -0.036(10) 0.019(8) -0.060(9)
C50 0.125(9) 0.164(10) 0.148(10) -0.039(8) 0.024(8) -0.061(9)

loop_
_atom_type_symbol
_atom_type_description
_atom_type_scat_dispersion_real
_atom_type_scat_dispersion_imag
_atom_type_scat_source
C C 0.0033 0.0016 'International Tables Vol C Tables 4.2.6.8 and 6.1.1.4'
H H 0.0000 0.0000 'International Tables Vol C Tables 4.2.6.8 and 6.1.1.4'
Cu Cu 0.3201 1.2651 'International Tables Vol C Tables 4.2.6.8 and 6.1.1.4'
N N 0.0061 0.0033 'International Tables Vol C Tables 4.2.6.8 and 6.1.1.4'
O O 0.0106 0.0060 'International Tables Vol C Tables 4.2.6.8 and 6.1.1.4'

loop_
_geom_angle_atom_site_label_1
_geom_angle_atom_site_label_2
_geom_angle_atom_site_label_3
_geom_angle
_geom_angle_site_symmetry_1
_geom_angle_site_symmetry_3
_geom_angle_publ_flag
O1 Cu1 Cu1 84.54(14) . 2_665 ?
O1 Cu1 O2 168.37(19) . 2_665 ?
O1 Cu1 O3 83.3(6) . . ?
O1 Cu1 O7 93.3(2) . . ?
O2 Cu1 Cu1 83.85(14) 2_665 2_665 ?
O2 Cu1 O3 95.1(6) 2_665 . ?
O2 Cu1 O7 98.3(2) 2_665 . ?
O3 Cu1 Cu1 85.0(6) . 2_665 ?
O3 Cu1 O7 97.3(6) . . ?
O7 Cu1 Cu1 176.65(18) . 2_665 ?
C1 O1 Cu1 122.9(4) . . ?
C1 O2 Cu1 122.5(4) . 2_665 ?
C15 O3 Cu1 120.8(19) . . ?
C29A O7 Cu1 116.6(13) . . ?
C46 O7 Cu1 112.7(13) . . ?
C28A N1 C47 115.0(16) . . ?
C46 N1 C28A 132.4(17) . . ?
C46 N1 C47 112.6(16) . . ?
C29A N1A C30A 118.1(17) . . ?
C29A N1A C31A 114.0(17) . . ?
C31A N1A C30A 127.8(18) . . ?
O1 C1 O2 126.2(5) . . ?
O1 C1 C2 119.0(6) . . ?
O2 C1 C2 114.8(6) . . ?
C3 C2 C1 121.3(7) . . ?
C3A C2 C1 124.0(8) . . ?
C11 C2 C1 118.4(6) . . ?
C11 C2 C3 119.3(8) . . ?
C11 C2 C3A 116.4(8) . . ?
C4 C5 H5 120.0 . . ?
C4 C5 C6 120.0 . . ?
C6 C5 H5 120.0 . . ?
C5 C4 H4 120.0 . . ?
C5 C4 C3 120.0 . . ?
C3 C4 H4 120.0 . . ?
C4 C3 C2 121.5(9) . . ?
C4 C3 C27 120.0 . . ?
C27 C3 C2 118.4(9) . . ?
C3 C27 C9 118.4(9) . . ?
C7 C27 C3 120.0 . . ?
C7 C27 C9 121.6(9) . . ?
C27 C7 H7 120.0 . . ?
C27 C7 C6 120.0 . . ?
C6 C7 H7 120.0 . . ?
C5 C6 H6 120.0 . . ?
C7 C6 C5 120.0 . . ?
C7 C6 H6 120.0 . . ?
C6A C5A H5A 120.0 . . ?
C6A C5A C4A 120.0 . . ?
C4A C5A H5A 120.0 . . ?
C5A C6A H6A 120.0 . . ?
C7A C6A C5A 120.0 . . ?
C7A C6A H6A 120.0 . . ?
C6A C7A H7A 120.0 . . ?
C6A C7A C8A 120.0 . . ?
C8A C7A H7A 120.0 . . ?
C7A C8A C3A 120.0 . . ?
C9 C8A C7A 118.6(10) . . ?
C9 C8A C3A 121.2(10) . . ?
C8A C3A C2 119.5(9) . . ?
C4A C3A C2 120.1(9) . . ?
C4A C3A C8A 120.0 . . ?
C5A C4A H4A 120.0 . . ?
C3A C4A C5A 120.0 . . ?
C3A C4A H4A 120.0 . . ?
C26 C8 H8 120.0 . . ?
C26 C8 C28 120.0 . . ?
C28 C8 H8 120.0 . . ?
C8 C26 C31 120.0 . . ?
C8 C26 C19 120.3(5) . . ?
C31 C26 C19 119.7(5) . . ?
C26 C31 H31 120.0 . . ?
C30 C31 C26 120.0 . . ?
C30 C31 H31 120.0 . . ?
C31 C30 H30 120.0 . . ?
C31 C30 C29 120.0 . . ?
C29 C30 H30 120.0 . . ?
C30 C29 C28 120.0 . . ?
C30 C29 C32 121.1(5) . . ?
C28 C29 C32 118.6(5) . . ?
C8 C28 H28 120.0 . . ?
C29 C28 C8 120.0 . . ?
C29 C28 H28 120.0 . . ?
C8A C9 C12 123.1(8) . . ?
C10 C9 C27 118.6(8) . . ?
C10 C9 C8A 117.6(8) . . ?
C10 C9 C12 118.2(6) . . ?
C12 C9 C27 122.5(8) . . ?
C9 C10 H10 119.4 . . ?
C9 C10 C11 121.2(7) . . ?
C11 C10 H10 119.4 . . ?
C2 C11 C10 122.1(7) . . ?
C2 C11 H11 118.9 . . ?
C10 C11 H11 118.9 . . ?
C13 C12 C9 121.5(7) . . ?
C14 C12 C9 120.6(6) . . ?
C14 C12 C13 117.9(6) . . ?
C12 C13 H13 119.9 . . ?
C14 C13 C12 120.1(7) 2_756 . ?
C14 C13 H13 119.9 2_756 . ?
C12 C14 C13 122.0(7) . 2_756 ?
C12 C14 H14 119.0 . . ?
C13 C14 H14 119.0 2_756 . ?
O3 C15 C16 114.9(16) . . ?
O4 C15 O3 125(3) . . ?
O4 C15 C16 120.2(18) . . ?
C17 C16 C15 114.5(6) . . ?
C17 C16 C25 120.0 . . ?
C25 C16 C15 125.5(6) . . ?
C16 C17 H17 120.0 . . ?
C16 C17 C18 120.0 . . ?
C18 C17 H17 120.0 . . ?
C17 C18 H18 120.0 . . ?
C19 C18 C17 120.0 . . ?
C19 C18 H18 120.0 . . ?
C18 C19 C26 118.7(4) . . ?
C18 C19 C20 120.0 . . ?
C20 C19 C26 121.0(4) . . ?
C19 C20 C25 120.0 . . ?
C19 C20 C21 120.0 . . ?
C25 C20 C21 120.0 . . ?
C20 C25 C16 120.0 . . ?
C24 C25 C16 120.0 . . ?
C24 C25 C20 120.0 . . ?
C25 C24 H24 120.0 . . ?
C23 C24 C25 120.0 . . ?
C23 C24 H24 120.0 . . ?
C24 C23 H23 120.0 . . ?
C24 C23 C22 120.0 . . ?
C22 C23 H23 120.0 . . ?
C23 C22 H22 120.0 . . ?
C21 C22 C23 120.0 . . ?
C21 C22 H22 120.0 . . ?
C20 C21 H21 120.0 . . ?
C22 C21 C20 120.0 . . ?
C22 C21 H21 120.0 . . ?
N1 C28A H28A 106.1 . . ?
N1 C28A H28B 111.8 . . ?
N1 C28A H28C 110.4 . . ?
H28A C28A H28B 109.5 . . ?
H28A C28A H28C 109.5 . . ?
H28B C28A H28C 109.5 . . ?
O7 C29A N1A 114.7(17) . . ?
O7 C29A H29A 122.7 . . ?
N1A C29A H29A 122.7 . . ?
N1A C30A H30A 108.7 . . ?
N1A C30A H30B 110.3 . . ?
N1A C30A H30C 109.4 . . ?
H30A C30A H30B 109.5 . . ?
H30A C30A H30C 109.5 . . ?
H30B C30A H30C 109.5 . . ?
N1A C31A H31A 107.3 . . ?
N1A C31A H31B 112.5 . . ?
N1A C31A H31C 108.5 . . ?
H31A C31A H31B 109.5 . . ?
H31A C31A H31C 109.5 . . ?
H31B C31A H31C 109.5 . . ?
C33 C32 C29 117.5(5) . . ?
C33 C32 C37 120.0 . . ?
C37 C32 C29 122.3(5) . . ?
C32 C33 H33 120.0 . . ?
C34 C33 C32 120.0 . . ?
C34 C33 H33 120.0 . . ?
C33 C34 H34 120.0 . . ?
C35 C34 C33 120.0 . . ?
C35 C34 H34 120.0 . . ?
C34 C35 C36 120.0 . . ?
C34 C35 C42 115.5(6) . . ?
C36 C35 C42 123.3(6) . . ?
C35 C36 C37 120.0 . . ?
C35 C36 C41 120.0 . . ?
C37 C36 C41 120.0 . . ?
C36 C37 C32 120.0 . . ?
C38 C37 C32 120.0 . . ?
C38 C37 C36 120.0 . . ?
C37 C38 H38 120.0 . . ?
C37 C38 C39 120.0 . . ?
C39 C38 H38 120.0 . . ?
C38 C39 H39 120.0 . . ?
C38 C39 C40 120.0 . . ?
C40 C39 H39 120.0 . . ?
C39 C40 H40 120.0 . . ?
C41 C40 C39 120.0 . . ?
C41 C40 H40 120.0 . . ?
C36 C41 H41 120.0 . . ?
C40 C41 C36 120.0 . . ?
C40 C41 H41 120.0 . . ?
O5 C42 C35 112.7(18) . . ?
O6 C42 O5 125(3) . . ?
O6 C42 C35 122(2) . . ?
O7 C46 N1 127(2) . . ?
O7 C46 H46 116.4 . . ?
N1 C46 H46 116.4 . . ?
N1 C47 H47A 109.2 . . ?
N1 C47 H47B 108.9 . . ?
N1 C47 H47C 110.4 . . ?
H47A C47 H47B 109.5 . . ?
H47A C47 H47C 109.5 . . ?
H47B C47 H47C 109.5 . . ?
C44 N3 C43 113.4(16) . . ?
C45 N3 C43 118.5(16) . . ?
C45 N3 C44 128.1(17) . . ?
O9 C43 N3 118.8(19) . . ?
O9 C43 H43 120.6 . . ?
N3 C43 H43 120.6 . . ?
N3 C44 H44A 112.1 . . ?
N3 C44 H44B 106.7 . . ?
N3 C44 H44C 109.6 . . ?
H44A C44 H44B 109.4 . . ?
H44A C44 H44C 109.5 . . ?
H44B C44 H44C 109.5 . . ?
N3 C45 H45A 110.5 . . ?
N3 C45 H45B 110.4 . . ?
N3 C45 H45C 107.5 . . ?
H45A C45 H45B 109.5 . . ?
H45A C45 H45C 109.5 . . ?
H45B C45 H45C 109.5 . . ?
C48 N2 C49 117.0(18) . . ?
C50 N2 C48 120.7(18) . . ?
C50 N2 C49 122(2) . . ?
O10 C48 N2 121(2) . . ?
O10 C48 H48 119.5 . . ?
N2 C48 H48 119.5 . . ?
N2 C49 H49A 108.4 . . ?
N2 C49 H49B 110.5 . . ?
N2 C49 H49C 109.5 . . ?
H49A C49 H49B 109.5 . . ?
H49A C49 H49C 109.5 . . ?
H49B C49 H49C 109.5 . . ?
N2 C50 H50A 111.2 . . ?
N2 C50 H50B 110.1 . . ?
N2 C50 H50C 107.1 . . ?
H50A C50 H50B 109.5 . . ?
H50A C50 H50C 109.5 . . ?
H50B C50 H50C 109.5 . . ?

loop_
_geom_bond_atom_site_label_1
_geom_bond_atom_site_label_2
_geom_bond_distance
_geom_bond_site_symmetry_2
_geom_bond_publ_flag
Cu1 Cu1 2.6328(15) 2_665 ?
Cu1 O1 1.958(4) . ?
Cu1 O2 1.972(4) 2_665 ?
Cu1 O3 2.02(2) . ?
Cu1 O7 2.142(5) . ?
O1 C1 1.245(8) . ?
O2 C1 1.261(8) . ?
O3 C15 1.30(2) . ?
O4 C15 1.30(3) . ?
O5 C42 1.33(3) . ?
O6 C42 1.19(2) . ?
O7 C29A 1.247(17) . ?
O7 C46 1.270(17) . ?
N1 C28A 1.466(13) . ?
N1 C46 1.443(13) . ?
N1 C47 1.480(13) . ?
N1A C29A 1.448(13) . ?
N1A C30A 1.469(13) . ?
N1A C31A 1.463(13) . ?
C1 C2 1.515(8) . ?
C2 C3 1.496(11) . ?
C2 C3A 1.453(12) . ?
C2 C11 1.350(9) . ?
C5 H5 0.9500 . ?
C5 C4 1.3900 . ?
C5 C6 1.3900 . ?
C4 H4 0.9500 . ?
C4 C3 1.3900 . ?
C3 C27 1.3900 . ?
C27 C7 1.3900 . ?
C27 C9 1.518(12) . ?
C7 H7 0.9500 . ?
C7 C6 1.3900 . ?
C6 H6 0.9500 . ?
C5A H5A 0.9500 . ?
C5A C6A 1.3900 . ?
C5A C4A 1.3900 . ?
C6A H6A 0.9500 . ?
C6A C7A 1.3900 . ?
C7A H7A 0.9500 . ?
C7A C8A 1.3900 . ?
C8A C3A 1.3900 . ?
C8A C9 1.388(12) . ?
C3A C4A 1.3900 . ?
C4A H4A 0.9500 . ?
C8 H8 0.9500 . ?
C8 C26 1.3900 . ?
C8 C28 1.3900 . ?
C26 C31 1.3900 . ?
C26 C19 1.541(10) . ?
C31 H31 0.9500 . ?
C31 C30 1.3900 . ?
C30 H30 0.9500 . ?
C30 C29 1.3900 . ?
C29 C28 1.3900 . ?
C29 C32 1.530(9) . ?
C28 H28 0.9500 . ?
C9 C10 1.371(10) . ?
C9 C12 1.492(9) . ?
C10 H10 0.9500 . ?
C10 C11 1.396(9) . ?
C11 H11 0.9500 . ?
C12 C13 1.404(10) . ?
C12 C14 1.379(10) . ?
C13 H13 0.9500 . ?
C13 C14 1.396(10) 2_756 ?
C14 H14 0.9500 . ?
C15 C16 1.51(2) . ?
C16 C17 1.3900 . ?
C16 C25 1.3900 . ?
C17 H17 0.9500 . ?
C17 C18 1.3900 . ?
C18 H18 0.9500 . ?
C18 C19 1.3900 . ?
C19 C20 1.3900 . ?
C20 C25 1.3900 . ?
C20 C21 1.3900 . ?
C25 C24 1.3900 . ?
C24 H24 0.9500 . ?
C24 C23 1.3900 . ?
C23 H23 0.9500 . ?
C23 C22 1.3900 . ?
C22 H22 0.9500 . ?
C22 C21 1.3900 . ?
C21 H21 0.9500 . ?
C28A H28A 0.9798 . ?
C28A H28B 0.9802 . ?
C28A H28C 0.9800 . ?
C29A H29A 0.9500 . ?
C30A H30A 0.9800 . ?
C30A H30B 0.9801 . ?
C30A H30C 0.9801 . ?
C31A H31A 0.9802 . ?
C31A H31B 0.9800 . ?
C31A H31C 0.9801 . ?
C32 C33 1.3900 . ?
C32 C37 1.3900 . ?
C33 H33 0.9500 . ?
C33 C34 1.3900 . ?
C34 H34 0.9500 . ?
C34 C35 1.3900 . ?
C35 C36 1.3900 . ?
C35 C42 1.58(3) . ?
C36 C37 1.3900 . ?
C36 C41 1.3900 . ?
C37 C38 1.3900 . ?
C38 H38 0.9500 . ?
C38 C39 1.3900 . ?
C39 H39 0.9500 . ?
C39 C40 1.3900 . ?
C40 H40 0.9500 . ?
C40 C41 1.3900 . ?
C41 H41 0.9500 . ?
C46 H46 0.9500 . ?
C47 H47A 0.9801 . ?
C47 H47B 0.9800 . ?
C47 H47C 0.9799 . ?
O9 C43 1.214(17) . ?
N3 C43 1.466(13) . ?
N3 C44 1.458(13) . ?
N3 C45 1.450(13) . ?
C43 H43 0.9500 . ?
C44 H44A 0.9801 . ?
C44 H44B 0.9801 . ?
C44 H44C 0.9800 . ?
C45 H45A 0.9800 . ?
C45 H45B 0.9800 . ?
C45 H45C 0.9799 . ?
O10 C48 1.152(17) . ?
N2 C48 1.465(13) . ?
N2 C49 1.471(13) . ?
N2 C50 1.446(13) . ?
C48 H48 0.9500 . ?
C49 H49A 0.9800 . ?
C49 H49B 0.9800 . ?
C49 H49C 0.9798 . ?
C50 H50A 0.9800 . ?
C50 H50B 0.9801 . ?
C50 H50C 0.9801 . ?

loop_
_geom_torsion_atom_site_label_1
_geom_torsion_atom_site_label_2
_geom_torsion_atom_site_label_3
_geom_torsion_atom_site_label_4
_geom_torsion
_geom_torsion_site_symmetry_1
_geom_torsion_site_symmetry_2
_geom_torsion_site_symmetry_3
_geom_torsion_site_symmetry_4
_geom_torsion_publ_flag
Cu1 O1 C1 O2 1.6(10) . . . . ?
Cu1 O1 C1 C2 -176.3(4) . . . . ?
Cu1 O2 C1 O1 -2.4(10) 2_665 . . . ?
Cu1 O2 C1 C2 175.7(4) 2_665 . . . ?
Cu1 O3 C15 O4 -5(2) . . . . ?
Cu1 O3 C15 C16 171.4(10) . . . . ?
Cu1 O7 C29A N1A -150.5(17) . . . . ?
Cu1 O7 C46 N1 -170(2) . . . . ?
O1 C1 C2 C3 -52.5(10) . . . . ?
O1 C1 C2 C3A -27.4(12) . . . . ?
O1 C1 C2 C11 139.3(7) . . . . ?
O2 C1 C2 C3 129.3(9) . . . . ?
O2 C1 C2 C3A 154.4(10) . . . . ?
O2 C1 C2 C11 -38.9(9) . . . . ?
O3 C15 C16 C17 -136.1(12) . . . . ?
O3 C15 C16 C25 44.0(13) . . . . ?
O4 C15 C16 C17 40.8(12) . . . . ?
O4 C15 C16 C25 -139.1(12) . . . . ?
C1 C2 C3 C4 1.0(13) . . . . ?
C1 C2 C3 C27 178.3(8) . . . . ?
C1 C2 C3A C8A 179.7(8) . . . . ?
C1 C2 C3A C4A -8.2(15) . . . . ?
C1 C2 C11 C10 -178.1(7) . . . . ?
C2 C3 C27 C7 -177.3(12) . . . . ?
C2 C3 C27 C9 2.9(13) . . . . ?
C2 C3A C4A C5A -172.1(14) . . . . ?
C5 C4 C3 C2 177.2(12) . . . . ?
C5 C4 C3 C27 0.0 . . . . ?
C4 C5 C6 C7 0.0 . . . . ?
C4 C3 C27 C7 0.0 . . . . ?
C4 C3 C27 C9 -179.7(13) . . . . ?
C3 C2 C11 C10 13.5(13) . . . . ?
C3 C27 C7 C6 0.0 . . . . ?
C3 C27 C9 C10 8.0(14) . . . . ?
C3 C27 C9 C12 178.3(8) . . . . ?
C27 C7 C6 C5 0.0 . . . . ?
C27 C9 C10 C11 -8.8(14) . . . . ?
C27 C9 C12 C13 -48.9(12) . . . . ?
C27 C9 C12 C14 134.5(10) . . . . ?
C7 C27 C9 C10 -171.8(9) . . . . ?
C7 C27 C9 C12 -1.5(13) . . . . ?
C6 C5 C4 C3 0.0 . . . . ?
C5A C6A C7A C8A 0.0 . . . . ?
C6A C5A C4A C3A 0.0 . . . . ?
C6A C7A C8A C3A 0.0 . . . . ?
C6A C7A C8A C9 175.2(16) . . . . ?
C7A C8A C3A C2 172.2(14) . . . . ?
C7A C8A C3A C4A 0.0 . . . . ?
C7A C8A C9 C10 175.4(9) . . . . ?
C7A C8A C9 C12 7.8(15) . . . . ?
C8A C3A C4A C5A 0.0 . . . . ?
C8A C9 C10 C11 12.3(15) . . . . ?
C8A C9 C12 C13 -71.1(13) . . . . ?
C8A C9 C12 C14 112.3(12) . . . . ?
C3A C2 C11 C10 -10.4(13) . . . . ?
C3A C8A C9 C10 -9.5(16) . . . . ?
C3A C8A C9 C12 -177.1(8) . . . . ?
C4A C5A C6A C7A 0.0 . . . . ?
C8 C26 C31 C30 0.0 . . . . ?
C8 C26 C19 C18 116.5(7) . . . . ?
C8 C26 C19 C20 -57.3(8) . . . . ?
C26 C8 C28 C29 0.0 . . . . ?
C26 C31 C30 C29 0.0 . . . . ?
C26 C19 C20 C25 173.7(7) . . . . ?
C26 C19 C20 C21 -6.3(7) . . . . ?
C31 C26 C19 C18 -62.7(8) . . . . ?
C31 C26 C19 C20 123.5(8) . . . . ?
C31 C30 C29 C28 0.0 . . . . ?
C31 C30 C29 C32 173.8(8) . . . . ?
C30 C29 C28 C8 0.0 . . . . ?
C30 C29 C32 C33 -117.3(8) . . . . ?
C30 C29 C32 C37 57.1(10) . . . . ?
C29 C32 C33 C34 174.5(8) . . . . ?
C29 C32 C37 C36 -174.3(8) . . . . ?
C29 C32 C37 C38 5.7(8) . . . . ?
C28 C8 C26 C31 0.0 . . . . ?
C28 C8 C26 C19 -179.2(6) . . . . ?
C28 C29 C32 C33 56.6(9) . . . . ?
C28 C29 C32 C37 -129.0(7) . . . . ?
C9 C27 C7 C6 179.7(14) . . . . ?
C9 C8A C3A C2 -2.9(15) . . . . ?
C9 C8A C3A C4A -175.0(16) . . . . ?
C9 C10 C11 C2 -2.1(13) . . . . ?
C9 C12 C13 C14 -177.8(7) . . . 2_756 ?
C9 C12 C14 C13 177.8(7) . . . 2_756 ?
C10 C9 C12 C13 121.5(9) . . . . ?
C10 C9 C12 C14 -55.2(10) . . . . ?
C11 C2 C3 C4 169.1(9) . . . . ?
C11 C2 C3 C27 -13.6(13) . . . . ?
C11 C2 C3A C8A 12.7(14) . . . . ?
C11 C2 C3A C4A -175.1(9) . . . . ?
C12 C9 C10 C11 -179.6(7) . . . . ?
C13 C12 C14 C13 1.0(14) . . . 2_756 ?
C14 C12 C13 C14 -1.0(13) . . . 2_756 ?
C15 C16 C17 C18 -179.9(4) . . . . ?
C15 C16 C25 C20 179.9(4) . . . . ?
C15 C16 C25 C24 -0.1(4) . . . . ?
C16 C17 C18 C19 0.0 . . . . ?
C16 C25 C24 C23 180.0 . . . . ?
C17 C16 C25 C20 0.0 . . . . ?
C17 C16 C25 C24 180.0 . . . . ?
C17 C18 C19 C26 -173.8(7) . . . . ?
C17 C18 C19 C20 0.0 . . . . ?
C18 C19 C20 C25 0.0 . . . . ?
C18 C19 C20 C21 180.0 . . . . ?
C19 C26 C31 C30 179.2(6) . . . . ?
C19 C20 C25 C16 0.0 . . . . ?
C19 C20 C25 C24 180.0 . . . . ?
C19 C20 C21 C22 180.0 . . . . ?
C20 C25 C24 C23 0.0 . . . . ?
C25 C16 C17 C18 0.0 . . . . ?
C25 C20 C21 C22 0.0 . . . . ?
C25 C24 C23 C22 0.0 . . . . ?
C24 C23 C22 C21 0.0 . . . . ?
C23 C22 C21 C20 0.0 . . . . ?
C21 C20 C25 C16 180.0 . . . . ?
C21 C20 C25 C24 0.0 . . . . ?
C28A N1 C46 O7 -142(3) . . . . ?
C30A N1A C29A O7 -36(3) . . . . ?
C31A N1A C29A O7 145(3) . . . . ?
C32 C29 C28 C8 -174.0(8) . . . . ?
C32 C33 C34 C35 0.0 . . . . ?
C32 C37 C38 C39 180.0 . . . . ?
C33 C32 C37 C36 0.0 . . . . ?
C33 C32 C37 C38 180.0 . . . . ?
C33 C34 C35 C36 0.0 . . . . ?
C33 C34 C35 C42 -168.2(9) . . . . ?
C34 C35 C36 C37 0.0 . . . . ?
C34 C35 C36 C41 180.0 . . . . ?
C34 C35 C42 O5 -24.9(15) . . . . ?
C34 C35 C42 O6 152.4(15) . . . . ?
C35 C36 C37 C32 0.0 . . . . ?
C35 C36 C37 C38 180.0 . . . . ?
C35 C36 C41 C40 180.0 . . . . ?
C36 C35 C42 O5 167.3(11) . . . . ?
C36 C35 C42 O6 -15.3(19) . . . . ?
C36 C37 C38 C39 0.0 . . . . ?
C37 C32 C33 C34 0.0 . . . . ?
C37 C36 C41 C40 0.0 . . . . ?
C37 C38 C39 C40 0.0 . . . . ?
C38 C39 C40 C41 0.0 . . . . ?
C39 C40 C41 C36 0.0 . . . . ?
C41 C36 C37 C32 180.0 . . . . ?
C41 C36 C37 C38 0.0 . . . . ?
C42 C35 C36 C37 167.2(10) . . . . ?
C42 C35 C36 C41 -12.8(10) . . . . ?
C47 N1 C46 O7 36(4) . . . . ?
C44 N3 C43 O9 -175(3) . . . . ?
C45 N3 C43 O9 6(3) . . . . ?
C49 N2 C48 O10 10(3) . . . . ?
C50 N2 C48 O10 -170(3) . . . . ?
